data_2216670
loop_
_publ_author_name
'Srinivasan, Bikshandarkoil R. '
'Girkar, Siddhali V.'
'Raghavaiah, Pallepogu'

_publ_section_title
;
 Bis[benzyl(methyl)ammonium] tetrasulfidotungstate(VI)
;
_journal_coeditor_code NC2077
_journal_issue 12
_journal_name_full 'Acta Crystallographica Section E'
_journal_page_first m3100
_journal_page_last m3101
_journal_paper_doi 10.1107/S1600536807058746
_journal_volume 63
_journal_year 2007
_chemical_formula_iupac '(C8 H12 N)2 [W S4]'
_chemical_formula_moiety '2(C8 H12 N +), S4 W 2-'
_chemical_formula_sum 'C16 H24 N2 S4 W'
_chemical_formula_weight 556.46
_chemical_name_systematic
;
Bis[benzyl(methyl)ammonium] tetrasulfidotungstate(VI)
;
_space_group_IT_number 2
_symmetry_cell_setting triclinic
_symmetry_space_group_name_Hall '-P 1'
_symmetry_space_group_name_H-M 'P -1'
_atom_sites_solution_hydrogens geom
_atom_sites_solution_primary direct
_atom_sites_solution_secondary difmap
_audit_creation_method SHELXL-97
_cell_angle_alpha 111.057(2)
_cell_angle_beta 90.539(2)
_cell_angle_gamma 100.584(2)
_cell_formula_units_Z 2
_cell_length_a 7.2178(12)
_cell_length_b 10.7965(19)
_cell_length_c 14.900(3)
_cell_measurement_reflns_used 9395
_cell_measurement_temperature 298(2)
_cell_measurement_theta_max 26.14
_cell_measurement_theta_min 2.88
_cell_volume 1061.5(3)
_computing_cell_refinement 'SAINT (Bruker, 2001)'
_computing_data_collection 'SMART (Bruker, 2001)'
_computing_data_reduction SAINT
_computing_molecular_graphics 'DIAMOND (Brandenburg 1999)'
_computing_publication_material SHELXTL
_computing_structure_refinement SHELXTL
_computing_structure_solution 'SHELXTL (Sheldrick, 2001)'
_diffrn_ambient_temperature 298(2)
_diffrn_measured_fraction_theta_full 0.988
_diffrn_measured_fraction_theta_max 0.988
_diffrn_measurement_device_type 'Bruker SMART Apex CCD'
_diffrn_measurement_method 'phi and omega scans'
_diffrn_radiation_monochromator graphite
_diffrn_radiation_source 'fine-focus sealed tube'
_diffrn_radiation_type MoK\a
_diffrn_radiation_wavelength 0.71073
_diffrn_reflns_av_R_equivalents 0.0206
_diffrn_reflns_av_sigmaI/netI 0.0242
_diffrn_reflns_limit_h_max 8
_diffrn_reflns_limit_h_min -8
_diffrn_reflns_limit_k_max 13
_diffrn_reflns_limit_k_min -13
_diffrn_reflns_limit_l_max 18
_diffrn_reflns_limit_l_min -18
_diffrn_reflns_number 11136
_diffrn_reflns_theta_full 26.14
_diffrn_reflns_theta_max 26.14
_diffrn_reflns_theta_min 2.05
_diffrn_standards_decay_% 0
_diffrn_standards_number 0
_exptl_absorpt_coefficient_mu 5.834
_exptl_absorpt_correction_T_max 0.7110
_exptl_absorpt_correction_T_min 0.2919
_exptl_absorpt_correction_type multi-scan
_exptl_absorpt_process_details '(SADABS; Sheldrick, 2004)'
_exptl_crystal_colour yellow
_exptl_crystal_density_diffrn 1.741
_exptl_crystal_density_method 'not measured'
_exptl_crystal_description plate
_exptl_crystal_F_000 544
_exptl_crystal_size_max 0.28
_exptl_crystal_size_mid 0.18
_exptl_crystal_size_min 0.06
_refine_diff_density_max 0.605
_refine_diff_density_min -0.444
_refine_ls_extinction_method none
_refine_ls_goodness_of_fit_ref 1.058
_refine_ls_hydrogen_treatment constr
_refine_ls_matrix_type full
_refine_ls_number_parameters 210
_refine_ls_number_reflns 4189
_refine_ls_number_restraints 0
_refine_ls_restrained_S_all 1.058
_refine_ls_R_factor_all 0.0190
_refine_ls_R_factor_gt 0.0176
_refine_ls_shift/su_max 0.002
_refine_ls_shift/su_mean 0.000
_refine_ls_structure_factor_coef Fsqd
_refine_ls_weighting_details 'calc w=1/[\s^2^(Fo^2^)+(0.0224P)^2^+0.0392P] where P=(Fo^2^+2Fc^2^)/3'
_refine_ls_weighting_scheme calc
_refine_ls_wR_factor_gt 0.0428
_refine_ls_wR_factor_ref 0.0434
_reflns_number_gt 3976
_reflns_number_total 4189
_reflns_threshold_expression >2sigma(I)
_cod_data_source_file nc2077.cif
_cod_data_source_block I
_cod_depositor_comments
;
The following automatic conversions were performed:
'_symmetry_cell_setting' value 'Triclinic' changed to 'triclinic'
according to '/home/saulius/struct/CIF-dictionaries/cif_core.dic'
dictionary named 'cif_core.dic' version 2.4.1 from 2010-06-29.

Automatic conversion script
Id: cif_fix_enum 1527 2010-12-29 10:47:43Z saulius 

The following automatic conversions were performed:

'_symmetry_cell_setting' value 'Triclinic' changed to 'triclinic'
according to /home/saulius/struct/CIF-dictionaries/cif_core.dic
dictionary named 'cif_core.dic' version 2.4.1 from 2010-06-29.

Automatic conversion script
Id: cif_fix_values 1715 2011-07-08 13:25:40Z adriana 
;
_cod_original_cell_volume 1061.6(3)
_cod_original_sg_symbol_H-M 'P-1   '
_cod_database_code 2216670
_cod_database_fobs_code 2216670

loop_
_symmetry_equiv_pos_as_xyz
'x, y, z'
'-x, -y, -z'

loop_
_atom_site_type_symbol
_atom_site_label
_atom_site_fract_x
_atom_site_fract_y
_atom_site_fract_z
_atom_site_U_iso_or_equiv
_atom_site_adp_type
_atom_site_calc_flag
_atom_site_refinement_flags
_atom_site_occupancy
C C1 0.5898(4) 0.4749(3) 0.1050(2) 0.0463(7) Uani d . 1
C C2 0.7217(5) 0.4217(4) 0.0434(3) 0.0606(9) Uani d . 1
H H2 0.8281 0.4794 0.0360 0.073 Uiso calc R 1
C C3 0.6967(6) 0.2846(4) -0.0070(3) 0.0747(12) Uani d . 1
H H3 0.7846 0.2501 -0.0493 0.090 Uiso calc R 1
C C4 0.5427(7) 0.1990(4) 0.0051(3) 0.0756(11) Uani d . 1
H H4 0.5261 0.1062 -0.0287 0.091 Uiso calc R 1
C C5 0.4126(6) 0.2505(4) 0.0671(3) 0.0753(11) Uani d . 1
H H5 0.3089 0.1919 0.0758 0.090 Uiso calc R 1
C C6 0.4338(5) 0.3877(4) 0.1165(2) 0.0613(9) Uani d . 1
H H6 0.3437 0.4217 0.1575 0.074 Uiso calc R 1
C C7 0.6132(5) 0.6251(3) 0.1563(2) 0.0519(8) Uani d . 1
H H7A 0.7056 0.6709 0.1258 0.062 Uiso calc R 1
H H7B 0.4938 0.6516 0.1502 0.062 Uiso calc R 1
C C8 0.6955(5) 0.8154(3) 0.3147(2) 0.0583(8) Uani d . 1
H H8A 0.7747 0.8652 0.2826 0.087 Uiso calc R 1
H H8B 0.7516 0.8373 0.3786 0.087 Uiso calc R 1
H H8C 0.5731 0.8389 0.3186 0.087 Uiso calc R 1
C C9 0.1084(4) 0.1210(3) 0.2963(2) 0.0394(6) Uani d . 1
C C10 0.0900(5) 0.0025(3) 0.2165(2) 0.0540(8) Uani d . 1
H H10 0.1483 -0.0665 0.2186 0.065 Uiso calc R 1
C C11 -0.0147(5) -0.0135(4) 0.1340(3) 0.0688(10) Uani d . 1
H H11 -0.0303 -0.0946 0.0813 0.083 Uiso calc R 1
C C12 -0.0958(5) 0.0888(4) 0.1290(3) 0.0674(10) Uani d . 1
H H12 -0.1651 0.0777 0.0727 0.081 Uiso calc R 1
C C13 -0.0749(5) 0.2080(4) 0.2071(3) 0.0594(9) Uani d . 1
H H13 -0.1279 0.2784 0.2034 0.071 Uiso calc R 1
C C14 0.0242(4) 0.2233(3) 0.2908(2) 0.0494(7) Uani d . 1
H H14 0.0347 0.3032 0.3442 0.059 Uiso calc R 1
C C15 0.2195(5) 0.1388(3) 0.3876(2) 0.0495(7) Uani d . 1
H H15A 0.1400 0.1605 0.4409 0.059 Uiso calc R 1
H H15B 0.2575 0.0545 0.3810 0.059 Uiso calc R 1
C C16 0.5271(5) 0.2285(4) 0.3352(3) 0.0605(9) Uani d . 1
H H16A 0.5625 0.1426 0.3222 0.091 Uiso calc R 1
H H16B 0.6375 0.2995 0.3580 0.091 Uiso calc R 1
H H16C 0.4705 0.2299 0.2771 0.091 Uiso calc R 1
W W1 0.164350(13) 0.664901(10) 0.381689(7) 0.03309(5) Uani d . 1
N N1 0.6756(3) 0.6689(2) 0.25987(17) 0.0436(5) Uani d . 1
H H1A 0.5917 0.6236 0.2871 0.052 Uiso calc R 1
H H1B 0.7876 0.6456 0.2649 0.052 Uiso calc R 1
N N2 0.3910(3) 0.2489(3) 0.40902(18) 0.0510(6) Uani d . 1
H H2A 0.3534 0.3271 0.4176 0.061 Uiso calc R 1
H H2B 0.4506 0.2582 0.4651 0.061 Uiso calc R 1
S S1 -0.10531(10) 0.57374(8) 0.41657(6) 0.04382(17) Uani d . 1
S S2 0.25800(13) 0.86874(8) 0.48700(7) 0.0594(2) Uani d . 1
S S3 0.13227(12) 0.67014(10) 0.23646(6) 0.0540(2) Uani d . 1
S S4 0.37736(10) 0.54331(7) 0.38502(6) 0.04296(16) Uani d . 1

loop_
_atom_site_aniso_label
_atom_site_aniso_U_11
_atom_site_aniso_U_22
_atom_site_aniso_U_33
_atom_site_aniso_U_12
_atom_site_aniso_U_13
_atom_site_aniso_U_23
C1 0.0473(17) 0.0562(19) 0.0365(15) 0.0147(14) -0.0022(12) 0.0162(14)
C2 0.054(2) 0.076(3) 0.058(2) 0.0228(18) 0.0114(16) 0.0282(19)
C3 0.089(3) 0.088(3) 0.055(2) 0.049(3) 0.012(2) 0.020(2)
C4 0.111(4) 0.056(2) 0.056(2) 0.026(2) -0.011(2) 0.0129(18)
C5 0.085(3) 0.065(2) 0.065(2) -0.006(2) -0.005(2) 0.021(2)
C6 0.059(2) 0.068(2) 0.0486(18) 0.0061(18) 0.0056(16) 0.0150(17)
C7 0.0540(19) 0.063(2) 0.0458(17) 0.0183(16) 0.0010(14) 0.0248(15)
C8 0.056(2) 0.0446(18) 0.067(2) 0.0056(15) 0.0101(16) 0.0139(16)
C9 0.0366(15) 0.0372(15) 0.0441(15) 0.0058(12) 0.0052(12) 0.0153(12)
C10 0.0556(19) 0.0400(17) 0.061(2) 0.0102(14) 0.0048(16) 0.0114(15)
C11 0.075(2) 0.060(2) 0.051(2) 0.0095(19) -0.0043(17) -0.0023(17)
C12 0.056(2) 0.089(3) 0.053(2) 0.014(2) -0.0092(16) 0.021(2)
C13 0.052(2) 0.066(2) 0.067(2) 0.0199(17) 0.0012(16) 0.0292(19)
C14 0.0451(17) 0.0446(17) 0.0546(18) 0.0111(14) 0.0044(14) 0.0125(14)
C15 0.0531(18) 0.0531(19) 0.0449(17) 0.0108(15) 0.0067(14) 0.0210(15)
C16 0.0456(19) 0.069(2) 0.067(2) 0.0126(17) 0.0075(16) 0.0253(18)
W1 0.02768(7) 0.03355(7) 0.03975(7) 0.00685(4) 0.00315(4) 0.01511(5)
N1 0.0389(13) 0.0455(14) 0.0473(14) 0.0086(11) 0.0024(10) 0.0180(11)
N2 0.0448(14) 0.0594(16) 0.0437(14) 0.0114(12) -0.0039(11) 0.0127(12)
S1 0.0326(4) 0.0491(4) 0.0543(4) 0.0068(3) 0.0087(3) 0.0250(3)
S2 0.0653(5) 0.0336(4) 0.0685(5) 0.0051(4) 0.0000(4) 0.0085(4)
S3 0.0483(4) 0.0789(6) 0.0509(4) 0.0229(4) 0.0127(3) 0.0378(4)
S4 0.0338(4) 0.0437(4) 0.0560(4) 0.0125(3) 0.0033(3) 0.0214(3)

loop_
_atom_type_symbol
_atom_type_description
_atom_type_scat_dispersion_real
_atom_type_scat_dispersion_imag
_atom_type_scat_source
C C 0.0033 0.0016 'International Tables Vol C Tables 4.2.6.8 and 6.1.1.4'
H H 0.0000 0.0000 'International Tables Vol C Tables 4.2.6.8 and 6.1.1.4'
N N 0.0061 0.0033 'International Tables Vol C Tables 4.2.6.8 and 6.1.1.4'
S S 0.1246 0.1234 'International Tables Vol C Tables 4.2.6.8 and 6.1.1.4'
W W -0.8490 6.8722 'International Tables Vol C Tables 4.2.6.8 and 6.1.1.4'

loop_
_geom_angle_atom_site_label_1
_geom_angle_atom_site_label_2
_geom_angle_atom_site_label_3
_geom_angle
_geom_angle_publ_flag
C6 C1 C2 119.0(3) ?
C6 C1 C7 120.6(3) ?
C2 C1 C7 120.4(3) ?
C3 C2 C1 120.6(4) ?
C3 C2 H2 119.7 ?
C1 C2 H2 119.7 ?
C4 C3 C2 120.0(4) ?
C4 C3 H3 120.0 ?
C2 C3 H3 120.0 ?
C3 C4 C5 119.8(4) ?
C3 C4 H4 120.1 ?
C5 C4 H4 120.1 ?
C4 C5 C6 120.8(4) ?
C4 C5 H5 119.6 ?
C6 C5 H5 119.6 ?
C5 C6 C1 119.7(3) ?
C5 C6 H6 120.1 ?
C1 C6 H6 120.1 ?
N1 C7 C1 112.2(2) ?
N1 C7 H7A 109.2 ?
C1 C7 H7A 109.2 ?
N1 C7 H7B 109.2 ?
C1 C7 H7B 109.2 ?
H7A C7 H7B 107.9 ?
N1 C8 H8A 109.5 ?
N1 C8 H8B 109.5 ?
H8A C8 H8B 109.5 ?
N1 C8 H8C 109.5 ?
H8A C8 H8C 109.5 ?
H8B C8 H8C 109.5 ?
C14 C9 C10 119.0(3) ?
C14 C9 C15 120.5(3) ?
C10 C9 C15 120.5(3) ?
C11 C10 C9 120.0(3) ?
C11 C10 H10 120.0 ?
C9 C10 H10 120.0 ?
C12 C11 C10 120.5(3) ?
C12 C11 H11 119.8 ?
C10 C11 H11 119.8 ?
C11 C12 C13 119.9(3) ?
C11 C12 H12 120.1 ?
C13 C12 H12 120.1 ?
C12 C13 C14 120.1(3) ?
C12 C13 H13 120.0 ?
C14 C13 H13 120.0 ?
C13 C14 C9 120.5(3) ?
C13 C14 H14 119.7 ?
C9 C14 H14 119.7 ?
N2 C15 C9 111.3(2) ?
N2 C15 H15A 109.4 ?
C9 C15 H15A 109.4 ?
N2 C15 H15B 109.4 ?
C9 C15 H15B 109.4 ?
H15A C15 H15B 108.0 ?
N2 C16 H16A 109.5 ?
N2 C16 H16B 109.5 ?
H16A C16 H16B 109.5 ?
N2 C16 H16C 109.5 ?
H16A C16 H16C 109.5 ?
H16B C16 H16C 109.5 ?
S1 W1 S2 109.69(3) y
S1 W1 S3 109.18(3) y
S2 W1 S3 110.18(4) y
S1 W1 S4 109.63(3) y
S2 W1 S4 108.89(3) y
S3 W1 S4 109.26(3) y
C8 N1 C7 114.6(2) ?
C8 N1 H1A 108.6 ?
C7 N1 H1A 108.6 ?
C8 N1 H1B 108.6 ?
C7 N1 H1B 108.6 ?
H1A N1 H1B 107.6 ?
C16 N2 C15 115.5(3) ?
C16 N2 H2A 108.4 ?
C15 N2 H2A 108.4 ?
C16 N2 H2B 108.4 ?
C15 N2 H2B 108.4 ?
H2A N2 H2B 107.5 ?

loop_
_geom_bond_atom_site_label_1
_geom_bond_atom_site_label_2
_geom_bond_distance
_geom_bond_publ_flag
C1 C6 1.383(5) ?
C1 C2 1.385(4) ?
C1 C7 1.500(4) ?
C2 C3 1.374(5) ?
C2 H2 0.9300 ?
C3 C4 1.366(6) ?
C3 H3 0.9300 ?
C4 C5 1.372(6) ?
C4 H4 0.9300 ?
C5 C6 1.375(5) ?
C5 H5 0.9300 ?
C6 H6 0.9300 ?
C7 N1 1.480(4) ?
C7 H7A 0.9700 ?
C7 H7B 0.9700 ?
C8 N1 1.474(4) ?
C8 H8A 0.9600 ?
C8 H8B 0.9600 ?
C8 H8C 0.9600 ?
C9 C14 1.380(4) ?
C9 C10 1.382(4) ?
C9 C15 1.506(4) ?
C10 C11 1.376(5) ?
C10 H10 0.9300 ?
C11 C12 1.365(5) ?
C11 H11 0.9300 ?
C12 C13 1.372(5) ?
C12 H12 0.9300 ?
C13 C14 1.373(5) ?
C13 H13 0.9300 ?
C14 H14 0.9300 ?
C15 N2 1.491(4) ?
C15 H15A 0.9700 ?
C15 H15B 0.9700 ?
C16 N2 1.466(4) ?
C16 H16A 0.9600 ?
C16 H16B 0.9600 ?
C16 H16C 0.9600 ?
W1 S1 2.1703(8) y
W1 S2 2.1713(9) y
W1 S3 2.1962(9) y
W1 S4 2.2083(7) y
N1 H1A 0.9000 ?
N1 H1B 0.9000 ?
N2 H2A 0.9000 ?
N2 H2B 0.9000 ?

loop_
_geom_hbond_atom_site_label_D
_geom_hbond_atom_site_label_H
_geom_hbond_atom_site_label_A
_geom_hbond_site_symmetry_A
_geom_hbond_distance_DH
_geom_hbond_distance_HA
_geom_hbond_distance_DA
_geom_hbond_angle_DHA
N1 H1B S3 1_655 0.90 2.51 3.316(3) 149.5
N1 H1B S1 1_655 0.90 2.79 3.356(2) 122.5
N1 H1A S4 . 0.90 2.39 3.282(3) 169.1
N2 H2A S4 . 0.90 2.53 3.343(3) 151.1
N2 H2B S4 2_666 0.90 2.58 3.290(3) 136.4
N2 H2B S2 2_666 0.90 2.92 3.599(3) 133.1
C7 H7B S3 . 0.97 2.93 3.741(3) 142.1
C15 H15A S1 2_566 0.97 2.95 3.648(3) 129.8

loop_
_cod_related_entry_id
_cod_related_entry_database
_cod_related_entry_code
1 ChemSpider 30655389
